data_1561150
loop_
_publ_author_name
'Shi, Jingwen'
'Lan, Wenlong'
'Ren, Yanjie'
'Liu, Qingyun'
'Liu, Hui'
'Dong, Yunhui'
'Zhang, Daopeng'

_publ_section_title
;
 A serials of sandwich-like trinuclear and one-dimensional chain
 cyanide-bridged iron(III)-copper(II) complexes: Syntheses, crystal
 structures and magnetic properties
;
_journal_name_full 'Journal of Solid State Chemistry'
_journal_page_first 59
_journal_page_last 66
_journal_paper_doi 10.1016/j.jssc.2018.01.017
_journal_volume 260
_journal_year 2018
_chemical_formula_moiety C52H52CuFe2N16O4,4(H2O)
_chemical_formula_sum 'C52 H60 Cu Fe2 N16 O8'
_chemical_formula_weight 1212.40
_space_group_IT_number 14
_space_group_name_Hall '-P 2ybc'
_space_group_name_H-M_alt 'P 1 21/c 1'
_symmetry_cell_setting monoclinic
_symmetry_space_group_name_H-M 'P 1 21/c 1'
_atom_sites_solution_hydrogens geom
_atom_sites_solution_primary direct
_atom_sites_solution_secondary difmap
_cell_angle_alpha 90.00
_cell_angle_beta 91.312(6)
_cell_angle_gamma 90.00
_cell_formula_units_Z 2
_cell_length_a 15.514(5)
_cell_length_b 13.431(4)
_cell_length_c 13.041(4)
_cell_measurement_reflns_used 1879
_cell_measurement_temperature 293(2)
_cell_measurement_theta_max 26.192
_cell_measurement_theta_min 2.781
_cell_volume 2716.6(15)
_computing_cell_refinement 'SAINT-Plus (Bruker, 2001)'
_computing_data_collection 'APEX2 (Bruker, 2004)'
_computing_data_reduction SAINT-Plus
_computing_molecular_graphics 'SHELXTL (Sheldrick, 2008)'
_computing_publication_material SHELXTL
_computing_structure_refinement 'SHELXL-97 (Sheldrick, 2008)'
_computing_structure_solution 'SHELXS-97 (Sheldrick, 2008)'
_diffrn_ambient_temperature 293(2)
_diffrn_measured_fraction_theta_full 0.980
_diffrn_measured_fraction_theta_max 0.980
_diffrn_measurement_device_type 'Bruker APEX II CCD area-detector'
_diffrn_measurement_method '\f and \w scans'
_diffrn_radiation_monochromator graphite
_diffrn_radiation_source 'fine-focus sealed tube'
_diffrn_radiation_type MoK\a
_diffrn_radiation_wavelength 0.71073
_diffrn_reflns_av_R_equivalents 0.0405
_diffrn_reflns_av_sigmaI/netI 0.0542
_diffrn_reflns_limit_h_max 18
_diffrn_reflns_limit_h_min -19
_diffrn_reflns_limit_k_max 16
_diffrn_reflns_limit_k_min -15
_diffrn_reflns_limit_l_max 16
_diffrn_reflns_limit_l_min -7
_diffrn_reflns_number 13796
_diffrn_reflns_theta_full 26.00
_diffrn_reflns_theta_max 26.00
_diffrn_reflns_theta_min 1.31
_exptl_absorpt_coefficient_mu 0.984
_exptl_absorpt_correction_T_max 0.8584
_exptl_absorpt_correction_T_min 0.8053
_exptl_absorpt_correction_type multi-scan
_exptl_absorpt_process_details sadabs
_exptl_crystal_colour red-brown
_exptl_crystal_density_diffrn 1.482
_exptl_crystal_density_method 'not measured'
_exptl_crystal_description block
_exptl_crystal_F_000 1258
_exptl_crystal_size_max 0.23
_exptl_crystal_size_mid 0.21
_exptl_crystal_size_min 0.16
_refine_diff_density_max 1.152
_refine_diff_density_min -0.706
_refine_diff_density_rms 0.113
_refine_ls_extinction_method none
_refine_ls_goodness_of_fit_ref 1.086
_refine_ls_hydrogen_treatment none
_refine_ls_matrix_type full
_refine_ls_number_parameters 359
_refine_ls_number_reflns 5237
_refine_ls_number_restraints 0
_refine_ls_restrained_S_all 1.086
_refine_ls_R_factor_all 0.1068
_refine_ls_R_factor_gt 0.0853
_refine_ls_shift/su_max 0.001
_refine_ls_shift/su_mean 0.000
_refine_ls_structure_factor_coef Fsqd
_refine_ls_weighting_details 'calc w=1/[\s^2^(Fo^2^)+(0.0967P)^2^+14.1889P] where P=(Fo^2^+2Fc^2^)/3'
_refine_ls_weighting_scheme calc
_refine_ls_wR_factor_gt 0.2204
_refine_ls_wR_factor_ref 0.2348
_reflns_number_gt 4007
_reflns_number_total 5237
_reflns_threshold_expression >2sigma(I)
_cod_data_source_file JSSC-2019-260-59.cif
_cod_data_source_block 3
_cod_original_cell_volume 2716.7(14)
_cod_original_sg_symbol_H-M P2(1)/c
_cod_database_code 1561150

loop_
_symmetry_equiv_pos_as_xyz
'x, y, z'
'-x, y+1/2, -z+1/2'
'-x, -y, -z'
'x, -y-1/2, z-1/2'

loop_
_atom_site_label
_atom_site_type_symbol
_atom_site_fract_x
_atom_site_fract_y
_atom_site_fract_z
_atom_site_U_iso_or_equiv
_atom_site_adp_type
_atom_site_occupancy
_atom_site_symmetry_multiplicity
_atom_site_calc_flag
_atom_site_refinement_flags
_atom_site_disorder_assembly
_atom_site_disorder_group
Cu1 Cu 1.0000 0.0000 1.0000 0.0342(3) Uani 1 2 d S . .
Fe1 Fe 0.67970(5) 0.04725(7) 0.89093(7) 0.0310(3) Uani 1 1 d . . .
O1 O 0.7047(5) 0.3263(5) 0.7947(5) 0.0771(19) Uani 1 1 d . . .
O2 O 0.7773(5) -0.1824(5) 0.7438(6) 0.089(2) Uani 1 1 d . . .
O3 O 0.6700(4) 0.5228(5) 0.8009(6) 0.083(2) Uani 1 1 d . . .
H3B H 0.6794 0.4666 0.7803 0.100 Uiso 1 1 d R . .
H3A H 0.6195 0.5388 0.7976 0.100 Uiso 1 1 d R . .
O4 O 0.8064(4) 0.6185(5) 0.7078(6) 0.097(3) Uani 1 1 d . . .
H4B H 0.7837 0.6717 0.7209 0.117 Uiso 1 1 d R . .
H4A H 0.7756 0.5706 0.7174 0.117 Uiso 1 1 d R . .
N1 N 0.8533(4) 0.0702(4) 1.0063(5) 0.0442(14) Uani 1 1 d . . .
N2 N 0.5084(5) 0.0258(6) 0.7723(6) 0.064(2) Uani 1 1 d . . .
N3 N 0.7089(4) 0.1562(5) 0.8078(4) 0.0436(14) Uani 1 1 d . . .
N4 N 0.7335(4) -0.0267(5) 0.7884(5) 0.0440(14) Uani 1 1 d . . .
N5 N 0.6292(4) 0.1525(5) 0.9765(4) 0.0411(13) Uani 1 1 d . . .
N6 N 0.6628(4) -0.0845(4) 0.9547(4) 0.0446(14) Uani 1 1 d . . .
N7 N 1.0317(4) 0.0887(4) 0.8810(4) 0.0381(12) Uani 1 1 d . . .
H7 H 1.0892 0.0803 0.8719 0.046 Uiso 1 1 calc R . .
N8 N 1.0446(4) 0.0944(4) 1.1105(4) 0.0395(12) Uani 1 1 d . . .
H8 H 1.1025 0.0838 1.1162 0.047 Uiso 1 1 calc R . .
C1 C 0.7871(4) 0.0616(5) 0.9665(5) 0.0361(14) Uani 1 1 d . . .
C2 C 0.5726(5) 0.0334(5) 0.8161(5) 0.0422(16) Uani 1 1 d . . .
C3 C 0.7535(4) 0.1313(6) 0.7183(5) 0.0455(17) Uani 1 1 d . . .
C4 C 0.7635(5) 0.0319(6) 0.7054(5) 0.0465(17) Uani 1 1 d . . .
C5 C 0.8034(5) -0.0062(9) 0.6159(6) 0.067(3) Uani 1 1 d . . .
H5 H 0.8117 -0.0740 0.6060 0.080 Uiso 1 1 calc R . .
C6 C 0.8300(5) 0.0663(8) 0.5422(6) 0.063(2) Uani 1 1 d . . .
C7 C 0.8212(6) 0.1651(7) 0.5579(7) 0.061(2) Uani 1 1 d . . .
H7A H 0.8399 0.2105 0.5093 0.073 Uiso 1 1 calc R . .
C8 C 0.7848(5) 0.1972(7) 0.6447(6) 0.057(2) Uani 1 1 d . . .
H8A H 0.7803 0.2654 0.6561 0.069 Uiso 1 1 calc R . .
C9 C 0.8726(9) 0.0274(9) 0.4446(8) 0.093(4) Uani 1 1 d . . .
H9A H 0.8299 -0.0043 0.4013 0.140 Uiso 1 1 calc R . .
H9B H 0.9167 -0.0198 0.4632 0.140 Uiso 1 1 calc R . .
H9C H 0.8978 0.0821 0.4085 0.140 Uiso 1 1 calc R . .
C10 C 0.6893(5) 0.2469(6) 0.8373(6) 0.0500(18) Uani 1 1 d . . .
C11 C 0.6391(5) 0.2422(5) 0.9345(6) 0.0449(16) Uani 1 1 d . . .
C12 C 0.6066(6) 0.3294(6) 0.9792(7) 0.063(2) Uani 1 1 d . . .
H12 H 0.6136 0.3911 0.9483 0.076 Uiso 1 1 calc R . .
C13 C 0.5642(6) 0.3201(8) 1.0701(7) 0.071(3) Uani 1 1 d . . .
H13 H 0.5420 0.3763 1.1016 0.085 Uiso 1 1 calc R . .
C14 C 0.5545(6) 0.2290(8) 1.1143(7) 0.067(3) Uani 1 1 d . . .
H14 H 0.5254 0.2219 1.1754 0.080 Uiso 1 1 calc R . .
C15 C 0.5891(5) 0.1478(7) 1.0659(6) 0.0538(19) Uani 1 1 d . . .
H15 H 0.5842 0.0860 1.0973 0.065 Uiso 1 1 calc R . .
C16 C 0.7397(5) -0.1236(6) 0.8011(6) 0.054(2) Uani 1 1 d . . .
C17 C 0.6965(5) -0.1561(5) 0.8968(6) 0.0503(19) Uani 1 1 d . . .
C18 C 0.6921(6) -0.2560(7) 0.9255(8) 0.069(2) Uani 1 1 d . . .
H18 H 0.7149 -0.3056 0.8844 0.082 Uiso 1 1 calc R . .
C19 C 0.6538(7) -0.2789(7) 1.0149(9) 0.077(3) Uani 1 1 d . . .
H19 H 0.6513 -0.3450 1.0359 0.092 Uiso 1 1 calc R . .
C20 C 0.6183(7) -0.2051(7) 1.0758(8) 0.075(3) Uani 1 1 d . . .
H20 H 0.5921 -0.2206 1.1372 0.090 Uiso 1 1 calc R . .
C21 C 0.6233(6) -0.1080(6) 1.0416(7) 0.059(2) Uani 1 1 d . . .
H21 H 0.5986 -0.0575 1.0800 0.071 Uiso 1 1 calc R . .
C22 C 0.9877(5) 0.0485(6) 0.7879(5) 0.0456(17) Uani 1 1 d . . .
H22A H 1.0157 0.0730 0.7271 0.055 Uiso 1 1 calc R . .
H22B H 0.9281 0.0701 0.7853 0.055 Uiso 1 1 calc R . .
C23 C 1.0182(6) 0.1947(6) 0.8937(6) 0.056(2) Uani 1 1 d . . .
H23A H 0.9571 0.2079 0.9003 0.067 Uiso 1 1 calc R . .
H23B H 1.0379 0.2295 0.8334 0.067 Uiso 1 1 calc R . .
C24 C 1.0667(6) 0.2331(6) 0.9878(7) 0.062(2) Uani 1 1 d . . .
H24A H 1.0663 0.3053 0.9852 0.074 Uiso 1 1 calc R . .
H24B H 1.1262 0.2118 0.9837 0.074 Uiso 1 1 calc R . .
C25 C 1.0335(6) 0.2015(6) 1.0914(6) 0.055(2) Uani 1 1 d . . .
H25A H 1.0640 0.2385 1.1449 0.066 Uiso 1 1 calc R . .
H25B H 0.9728 0.2180 1.0949 0.066 Uiso 1 1 calc R . .
C26 C 1.0081(5) 0.0625(5) 1.2091(5) 0.0452(17) Uani 1 1 d . . .
H26A H 0.9489 0.0848 1.2137 0.054 Uiso 1 1 calc R . .
H26B H 1.0412 0.0906 1.2661 0.054 Uiso 1 1 calc R . .

loop_
_atom_site_aniso_label
_atom_site_aniso_U_11
_atom_site_aniso_U_22
_atom_site_aniso_U_33
_atom_site_aniso_U_23
_atom_site_aniso_U_13
_atom_site_aniso_U_12
Cu1 0.0379(6) 0.0315(6) 0.0332(6) 0.0012(4) 0.0006(4) -0.0048(5)
Fe1 0.0251(4) 0.0342(5) 0.0337(5) -0.0013(4) 0.0012(3) 0.0013(4)
O1 0.097(5) 0.044(3) 0.091(5) 0.017(3) 0.024(4) 0.001(3)
O2 0.093(5) 0.055(4) 0.121(6) -0.033(4) 0.038(4) -0.001(4)
O3 0.050(4) 0.053(4) 0.146(7) 0.009(4) -0.015(4) -0.013(3)
O4 0.070(4) 0.051(4) 0.173(8) -0.007(4) 0.058(5) 0.007(3)
N1 0.028(3) 0.041(3) 0.064(4) 0.000(3) -0.004(3) -0.001(2)
N2 0.049(4) 0.079(5) 0.065(4) 0.018(4) -0.009(3) -0.016(4)
N3 0.037(3) 0.053(4) 0.041(3) 0.005(3) -0.001(2) -0.001(3)
N4 0.034(3) 0.044(3) 0.054(4) -0.009(3) 0.004(3) -0.003(3)
N5 0.033(3) 0.049(3) 0.041(3) -0.001(3) -0.002(2) 0.001(3)
N6 0.051(4) 0.037(3) 0.045(3) 0.002(3) -0.005(3) -0.010(3)
N7 0.034(3) 0.041(3) 0.039(3) 0.005(2) 0.004(2) 0.000(2)
N8 0.037(3) 0.036(3) 0.045(3) -0.005(2) -0.003(2) 0.002(2)
C1 0.040(4) 0.025(3) 0.044(4) -0.003(3) 0.009(3) 0.002(3)
C2 0.042(4) 0.046(4) 0.039(4) 0.003(3) 0.000(3) -0.003(3)
C3 0.030(3) 0.063(5) 0.044(4) 0.005(3) 0.001(3) 0.005(3)
C4 0.035(4) 0.067(5) 0.037(4) -0.004(3) 0.000(3) -0.004(3)
C5 0.045(5) 0.102(8) 0.053(5) -0.025(5) 0.001(4) 0.009(5)
C6 0.038(4) 0.114(8) 0.036(4) 0.002(4) 0.004(3) -0.007(4)
C7 0.052(5) 0.067(6) 0.064(5) 0.008(4) 0.004(4) -0.005(4)
C8 0.041(4) 0.079(6) 0.052(5) 0.019(4) 0.005(3) -0.005(4)
C9 0.125(10) 0.091(8) 0.066(6) -0.005(6) 0.031(6) 0.017(7)
C10 0.048(4) 0.042(4) 0.059(5) 0.010(4) -0.001(3) 0.001(3)
C11 0.041(4) 0.037(4) 0.056(4) -0.002(3) -0.006(3) 0.008(3)
C12 0.067(6) 0.044(5) 0.079(6) -0.003(4) 0.002(5) 0.007(4)
C13 0.061(6) 0.076(7) 0.075(6) -0.031(5) -0.002(5) 0.016(5)
C14 0.048(5) 0.094(8) 0.059(5) -0.023(5) 0.007(4) 0.009(5)
C15 0.046(4) 0.061(5) 0.055(5) 0.002(4) 0.008(3) 0.012(4)
C16 0.040(4) 0.059(5) 0.065(5) -0.020(4) 0.001(3) -0.005(4)
C17 0.040(4) 0.033(4) 0.077(5) -0.006(3) -0.010(4) 0.000(3)
C18 0.062(6) 0.045(5) 0.098(7) 0.005(5) -0.008(5) -0.002(4)
C19 0.071(6) 0.039(5) 0.119(9) 0.015(5) -0.032(6) -0.006(4)
C20 0.081(7) 0.061(6) 0.082(7) 0.027(5) -0.004(5) -0.017(5)
C21 0.070(6) 0.041(4) 0.065(5) -0.003(4) 0.000(4) -0.001(4)
C22 0.045(4) 0.061(5) 0.031(3) 0.012(3) 0.000(3) 0.006(3)
C23 0.066(5) 0.048(4) 0.055(5) 0.009(4) 0.004(4) 0.001(4)
C24 0.074(6) 0.031(4) 0.080(6) 0.003(4) 0.002(5) -0.020(4)
C25 0.067(5) 0.045(4) 0.054(5) -0.008(3) -0.004(4) -0.011(4)
C26 0.053(4) 0.047(4) 0.035(4) -0.006(3) 0.000(3) 0.004(3)

loop_
_atom_type_symbol
_atom_type_description
_atom_type_scat_dispersion_real
_atom_type_scat_dispersion_imag
_atom_type_scat_source
C C 0.0033 0.0016 'International Tables Vol C Tables 4.2.6.8 and 6.1.1.4'
H H 0.0000 0.0000 'International Tables Vol C Tables 4.2.6.8 and 6.1.1.4'
N N 0.0061 0.0033 'International Tables Vol C Tables 4.2.6.8 and 6.1.1.4'
O O 0.0106 0.0060 'International Tables Vol C Tables 4.2.6.8 and 6.1.1.4'
Fe Fe 0.3463 0.8444 'International Tables Vol C Tables 4.2.6.8 and 6.1.1.4'
Cu Cu 0.3201 1.2651 'International Tables Vol C Tables 4.2.6.8 and 6.1.1.4'

loop_
_geom_angle_atom_site_label_1
_geom_angle_atom_site_label_2
_geom_angle_atom_site_label_3
_geom_angle
_geom_angle_site_symmetry_1
_geom_angle_site_symmetry_3
N7 Cu1 N7 180.000(1) . 3_757
N7 Cu1 N8 84.8(2) . 3_757
N7 Cu1 N8 95.2(2) 3_757 3_757
N7 Cu1 N8 95.2(2) . .
N7 Cu1 N8 84.8(2) 3_757 .
N8 Cu1 N8 180.000(1) 3_757 .
N7 Cu1 N1 92.3(2) . .
N7 Cu1 N1 87.7(2) 3_757 .
N8 Cu1 N1 87.8(2) 3_757 .
N8 Cu1 N1 92.2(2) . .
N7 Cu1 N1 87.7(2) . 3_757
N7 Cu1 N1 92.3(2) 3_757 3_757
N8 Cu1 N1 92.2(2) 3_757 3_757
N8 Cu1 N1 87.8(2) . 3_757
N1 Cu1 N1 180.000(1) . 3_757
N4 Fe1 N3 83.4(3) . .
N4 Fe1 C2 88.9(3) . .
N3 Fe1 C2 90.0(3) . .
N4 Fe1 C1 91.4(3) . .
N3 Fe1 C1 90.0(3) . .
C2 Fe1 C1 179.7(3) . .
N4 Fe1 N5 166.0(3) . .
N3 Fe1 N5 82.7(3) . .
C2 Fe1 N5 90.4(3) . .
C1 Fe1 N5 89.4(2) . .
N4 Fe1 N6 83.8(3) . .
N3 Fe1 N6 167.1(3) . .
C2 Fe1 N6 90.3(3) . .
C1 Fe1 N6 89.8(3) . .
N5 Fe1 N6 110.2(3) . .
H3B O3 H3A 114.0 . .
H4B O4 H4A 113.8 . .
C1 N1 Cu1 139.8(5) . .
C10 N3 C3 125.6(7) . .
C10 N3 Fe1 119.5(5) . .
C3 N3 Fe1 114.9(5) . .
C16 N4 C4 128.1(7) . .
C16 N4 Fe1 117.8(5) . .
C4 N4 Fe1 114.0(5) . .
C11 N5 C15 117.5(7) . .
C11 N5 Fe1 111.3(5) . .
C15 N5 Fe1 131.2(5) . .
C17 N6 C21 120.1(7) . .
C17 N6 Fe1 110.4(5) . .
C21 N6 Fe1 129.5(6) . .
C23 N7 C22 112.8(6) . .
C23 N7 Cu1 116.9(5) . .
C22 N7 Cu1 107.4(4) . .
C23 N7 H7 106.4 . .
C22 N7 H7 106.4 . .
Cu1 N7 H7 106.4 . .
C25 N8 C26 112.6(6) . .
C25 N8 Cu1 117.0(4) . .
C26 N8 Cu1 107.7(4) . .
C25 N8 H8 106.2 . .
C26 N8 H8 106.2 . .
Cu1 N8 H8 106.2 . .
N1 C1 Fe1 176.1(6) . .
N2 C2 Fe1 179.3(8) . .
C4 C3 C8 119.7(7) . .
C4 C3 N3 113.3(7) . .
C8 C3 N3 127.0(8) . .
C3 C4 N4 114.2(6) . .
C3 C4 C5 120.5(8) . .
N4 C4 C5 125.3(8) . .
C4 C5 C6 116.2(9) . .
C4 C5 H5 121.9 . .
C6 C5 H5 121.9 . .
C7 C6 C5 122.2(8) . .
C7 C6 C9 120.4(9) . .
C5 C6 C9 117.3(10) . .
C8 C7 C6 119.2(9) . .
C8 C7 H7A 120.4 . .
C6 C7 H7A 120.4 . .
C7 C8 C3 122.1(9) . .
C7 C8 H8A 118.9 . .
C3 C8 H8A 118.9 . .
C6 C9 H9A 109.5 . .
C6 C9 H9B 109.5 . .
H9A C9 H9B 109.5 . .
C6 C9 H9C 109.5 . .
H9A C9 H9C 109.5 . .
H9B C9 H9C 109.5 . .
O1 C10 N3 128.6(8) . .
O1 C10 C11 121.8(7) . .
N3 C10 C11 109.5(6) . .
N5 C11 C12 122.4(7) . .
N5 C11 C10 116.8(6) . .
C12 C11 C10 120.8(7) . .
C13 C12 C11 117.7(9) . .
C13 C12 H12 121.1 . .
C11 C12 H12 121.1 . .
C14 C13 C12 120.4(8) . .
C14 C13 H13 119.8 . .
C12 C13 H13 119.8 . .
C13 C14 C15 118.0(8) . .
C13 C14 H14 121.0 . .
C15 C14 H14 121.0 . .
N5 C15 C14 123.9(8) . .
N5 C15 H15 118.0 . .
C14 C15 H15 118.0 . .
O2 C16 N4 126.0(8) . .
O2 C16 C17 122.9(8) . .
N4 C16 C17 111.1(7) . .
N6 C17 C18 121.2(8) . .
N6 C17 C16 116.8(7) . .
C18 C17 C16 122.0(8) . .
C19 C18 C17 118.3(9) . .
C19 C18 H18 120.8 . .
C17 C18 H18 120.8 . .
C18 C19 C20 121.0(9) . .
C18 C19 H19 119.5 . .
C20 C19 H19 119.5 . .
C21 C20 C19 117.6(9) . .
C21 C20 H20 121.2 . .
C19 C20 H20 121.2 . .
N6 C21 C20 121.7(9) . .
N6 C21 H21 119.1 . .
C20 C21 H21 119.1 . .
N7 C22 C26 108.9(5) . 3_757
N7 C22 H22A 109.9 . .
C26 C22 H22A 109.9 3_757 .
N7 C22 H22B 109.9 . .
C26 C22 H22B 109.9 3_757 .
H22A C22 H22B 108.3 . .
N7 C23 C24 110.9(7) . .
N7 C23 H23A 109.5 . .
C24 C23 H23A 109.5 . .
N7 C23 H23B 109.5 . .
C24 C23 H23B 109.5 . .
H23A C23 H23B 108.0 . .
C23 C24 C25 117.0(7) . .
C23 C24 H24A 108.0 . .
C25 C24 H24A 108.0 . .
C23 C24 H24B 108.0 . .
C25 C24 H24B 108.0 . .
H24A C24 H24B 107.3 . .
N8 C25 C24 112.6(7) . .
N8 C25 H25A 109.1 . .
C24 C25 H25A 109.1 . .
N8 C25 H25B 109.1 . .
C24 C25 H25B 109.1 . .
H25A C25 H25B 107.8 . .
N8 C26 C22 107.2(6) . 3_757
N8 C26 H26A 110.3 . .
C22 C26 H26A 110.3 3_757 .
N8 C26 H26B 110.3 . .
C22 C26 H26B 110.3 3_757 .
H26A C26 H26B 108.5 . .

loop_
_geom_bond_atom_site_label_1
_geom_bond_atom_site_label_2
_geom_bond_distance
_geom_bond_site_symmetry_2
Cu1 N7 2.026(5) .
Cu1 N7 2.026(5) 3_757
Cu1 N8 2.030(5) 3_757
Cu1 N8 2.030(5) .
Cu1 N1 2.467(6) .
Cu1 N1 2.467(6) 3_757
Fe1 N4 1.876(6) .
Fe1 N3 1.882(6) .
Fe1 C2 1.917(7) .
Fe1 C1 1.926(7) .
Fe1 N5 1.974(6) .
Fe1 N6 1.975(6) .
O1 C10 1.228(9) .
O2 C16 1.241(10) .
O3 H3B 0.8149 .
O3 H3A 0.8129 .
O4 H4B 0.8163 .
O4 H4A 0.8133 .
N1 C1 1.145(9) .
N2 C2 1.140(9) .
N3 C10 1.315(10) .
N3 C3 1.412(9) .
N4 C16 1.315(10) .
N4 C4 1.425(10) .
N5 C11 1.333(9) .
N5 C15 1.335(9) .
N6 C17 1.337(10) .
N6 C21 1.338(10) .
N7 C23 1.448(10) .
N7 C22 1.481(9) .
N7 H7 0.9100 .
N8 C25 1.469(10) .
N8 C26 1.480(9) .
N8 H8 0.9100 .
C3 C4 1.355(11) .
C3 C8 1.401(11) .
C4 C5 1.428(11) .
C5 C6 1.436(14) .
C5 H5 0.9300 .
C6 C7 1.350(14) .
C6 C9 1.538(12) .
C7 C8 1.347(12) .
C7 H7A 0.9300 .
C8 H8A 0.9300 .
C9 H9A 0.9600 .
C9 H9B 0.9600 .
C9 H9C 0.9600 .
C10 C11 1.505(11) .
C11 C12 1.406(11) .
C12 C13 1.374(13) .
C12 H12 0.9300 .
C13 C14 1.362(14) .
C13 H13 0.9300 .
C14 C15 1.375(12) .
C14 H14 0.9300 .
C15 H15 0.9300 .
C16 C17 1.496(12) .
C17 C18 1.395(12) .
C18 C19 1.355(15) .
C18 H18 0.9300 .
C19 C20 1.392(15) .
C19 H19 0.9300 .
C20 C21 1.382(12) .
C20 H20 0.9300 .
C21 H21 0.9300 .
C22 C26 1.492(10) 3_757
C22 H22A 0.9700 .
C22 H22B 0.9700 .
C23 C24 1.515(12) .
C23 H23A 0.9700 .
C23 H23B 0.9700 .
C24 C25 1.517(12) .
C24 H24A 0.9700 .
C24 H24B 0.9700 .
C25 H25A 0.9700 .
C25 H25B 0.9700 .
C26 C22 1.492(10) 3_757
C26 H26A 0.9700 .
C26 H26B 0.9700 .
